data_4311158
loop_
_publ_author_name
'Nathan D. Jones'
'S. Jo Ling Foo'
'Brian O. Patrick'
'Brian R. James'

_publ_section_title
;
 Metal-Metal Bonded Homo- and Heterobimetallic Compounds of Pt(I) and
 Pd(I) Supported by a Bridging-N,P:N',P'Moiety of a Potentially
 Hexadentate Ligand
;
_journal_name_full 'Inorganic Chemistry'
_journal_page_first 4056
_journal_page_last 4063
_journal_paper_doi 10.1021/ic040019t
_journal_volume 43
_journal_year 2004
_chemical_formula_sum 'C36 H47 Cl2 F3 N4 O3 P2 Pd Pt S2'
_chemical_formula_weight 1139.25
_space_group_IT_number 15
_symmetry_cell_setting monoclinic
_symmetry_Int_Tables_number 15
_symmetry_space_group_name_Hall '-C 2yc'
_symmetry_space_group_name_H-M 'C 1 2/c 1'
_audit_creation_date 2002-05-07
_audit_creation_method 'by teXsan v1.8'
_cell_angle_alpha 90
_cell_angle_beta 89.228(3)
_cell_angle_gamma 90
_cell_formula_units_Z 8
_cell_length_a 39.621(2)
_cell_length_b 11.7466(5)
_cell_length_c 17.8781(8)
_cell_measurement_reflns_used 21322
_cell_measurement_temperature 173.2
_cell_measurement_theta_max 27.87
_cell_measurement_theta_min 2.06
_cell_volume 8319.9(7)
_computing_cell_refinement 'd*TREK (MSC, 1996-1998)'
_computing_data_collection 'd*TREK (MSC, 1996-1998)'
_computing_data_reduction 'd*TREK (MSC, 1996-1998)'
_computing_publication_material 'teXsan (MSC, 1992-1997)'
_computing_structure_refinement 'teXsan (MSC, 1992-1997)'
_computing_structure_solution
;
DIRDIF92 PATTY (Beurskens, 1992)
;
_diffrn_ambient_temperature 173.2
_diffrn_detector_area_resol_mean 11.76
_diffrn_measured_fraction_theta_full 0.929
_diffrn_measured_fraction_theta_max 0.929
_diffrn_measurement_device_type 'Rigaku/ADSC CCD'
_diffrn_measurement_method 'area detector'
_diffrn_orient_matrix_UB_11 0.00000
_diffrn_orient_matrix_UB_12 0.00000
_diffrn_orient_matrix_UB_13 0.00000
_diffrn_orient_matrix_UB_21 0.00000
_diffrn_orient_matrix_UB_22 0.00000
_diffrn_orient_matrix_UB_23 0.00000
_diffrn_orient_matrix_UB_31 0.00000
_diffrn_orient_matrix_UB_32 0.00000
_diffrn_orient_matrix_UB_33 0.00000
_diffrn_radiation_detector CCD
_diffrn_radiation_monochromator graphite
_diffrn_radiation_source 'X-ray tube'
_diffrn_radiation_type 'Mo K\a'
_diffrn_radiation_wavelength 0.7107
_diffrn_reflns_av_R_equivalents 0.06692
_diffrn_reflns_av_sigmaI/netI 0.110
_diffrn_reflns_limit_h_max 47
_diffrn_reflns_limit_h_min -45
_diffrn_reflns_limit_k_max 14
_diffrn_reflns_limit_k_min -14
_diffrn_reflns_limit_l_max 19
_diffrn_reflns_limit_l_min -22
_diffrn_reflns_number 38644
_diffrn_reflns_reduction_process 'Lp corrections applied'
_diffrn_reflns_theta_full 27.87
_diffrn_reflns_theta_max 27.87
_diffrn_reflns_theta_min 2.06
_diffrn_standards_decay_% 0.00
_diffrn_standards_interval_count 0
_diffrn_standards_number 0
_exptl_absorpt_coefficient_mu 4.138
_exptl_absorpt_correction_T_max 1.000
_exptl_absorpt_correction_T_min 0.6513
_exptl_absorpt_correction_type multi-scan
_exptl_crystal_colour yellow
_exptl_crystal_density_diffrn 1.819
_exptl_crystal_density_meas ?
_exptl_crystal_description platelet
_exptl_crystal_F_000 4496.00
_exptl_crystal_size_max 0.30
_exptl_crystal_size_mid 0.15
_exptl_crystal_size_min 0.03
_refine_diff_density_max 1.78
_refine_diff_density_min -1.65
_refine_ls_extinction_method none
_refine_ls_goodness_of_fit_all 0.930
_refine_ls_goodness_of_fit_ref 0.930
_refine_ls_hydrogen_treatment constr
_refine_ls_matrix_type full
_refine_ls_number_constraints 0
_refine_ls_number_parameters 489
_refine_ls_number_reflns 9250
_refine_ls_number_restraints 0
_refine_ls_R_factor_all 0.0607
_refine_ls_R_factor_gt 0.030
_refine_ls_shift/su_max 0.0040
_refine_ls_shift/su_mean 0.2900
_refine_ls_structure_factor_coef Fsqd
_refine_ls_weighting_details 'w = 1/[\s^2^(Fo^2^)]'
_refine_ls_weighting_scheme sigma
_refine_ls_wR_factor_all 0.0760
_refine_ls_wR_factor_ref 0.076
_reflns_number_gt 5755
_reflns_number_total 9662
_reflns_threshold_expression I>3.00\s(I)
_cod_data_source_file ic040019t_2.cif
_cod_data_source_block bj371/JFPdPtE/rac-10
_cod_original_cell_volume 8320.0(6)
_cod_original_sg_symbol_H-M 'C 2/c '
_cod_original_formula_sum 'C36 H47 Cl2 F3 N4 O3 P2 Pd Pt S2 '
_cod_database_code 4311158

loop_
_symmetry_equiv_pos_as_xyz
'   +x,   +y,   +z'
'1/2+x,1/2+y,   +z'
'   -x,   +y,1/2-z'
1/2-x,1/2+y,1/2-z
'   -x,   -y,   -z'
'1/2-x,1/2-y,   -z'
'   +x,   -y,1/2+z'
1/2+x,1/2-y,1/2+z

loop_
_atom_site_label
_atom_site_fract_x
_atom_site_fract_y
_atom_site_fract_z
_atom_site_U_iso_or_equiv
_atom_site_occupancy
_atom_site_refinement_flags
_atom_site_adp_type
_atom_site_calc_flag
_atom_site_calc_attached_atom
Pt(1) 0.123323(6) 0.09221(2) 0.51200(1) 0.01358(6) 0.817(3) . Uani d ?
Pd(1) 0.083624(7) -0.21675(2) 0.47606(1) 0.00912(8) 1.277(5) . Uani d ?
Cl(1) 0.09221(4) 0.2411(1) 0.45506(9) 0.0343(4) 1.000 . Uani d ?
Cl(2) 0.07283(5) -0.2697(1) 0.35070(7) 0.0358(4) 1.000 . Uani d ?
S(1) 0.08973(3) -0.0292(1) 0.44416(6) 0.0153(3) 1.000 . Uani d ?
S(2) 0.31668(3) 0.0926(1) 0.80977(7) 0.0192(3) 1.000 . Uani d ?
P(1) 0.15413(3) -0.0399(1) 0.56396(7) 0.0113(3) 1.000 . Uani d ?
P(2) 0.08813(3) -0.1753(1) 0.59470(6) 0.0124(3) 1.000 . Uani d ?
F(1) 0.3512(1) 0.1585(6) 0.6920(2) 0.089(2) 1.000 . Uani d ?
F(2) 0.3479(1) -0.0218(5) 0.7047(3) 0.088(2) 1.000 . Uani d ?
F(3) 0.3048(1) 0.0738(5) 0.6664(2) 0.072(2) 1.000 . Uani d ?
O(1) 0.2999(1) 0.2014(4) 0.8095(2) 0.039(1) 1.000 . Uani d ?
O(2) 0.3475(1) 0.0880(4) 0.8515(2) 0.031(1) 1.000 . Uani d ?
O(3) 0.2943(1) -0.0026(3) 0.8212(2) 0.032(1) 1.000 . Uani d ?
N(1) 0.1522(1) 0.2115(4) 0.5774(2) 0.018(1) 1.000 . Uani d ?
N(2) 0.2130(1) 0.0422(4) 0.4698(2) 0.020(1) 1.000 . Uani d ?
N(3) 0.0746(1) -0.3892(4) 0.5148(2) 0.019(1) 1.000 . Uani d ?
N(4) 0.0143(1) -0.1873(4) 0.5866(2) 0.024(1) 1.000 . Uani d ?
C(1) 0.1289(2) 0.2777(5) 0.6274(3) 0.029(2) 1.000 . Uani d ?
C(2) 0.1698(1) 0.2916(5) 0.5239(3) 0.025(2) 1.000 . Uani d ?
C(3) 0.1780(1) 0.1556(5) 0.6256(3) 0.017(1) 1.000 . Uani d ?
C(4) 0.1993(2) 0.2203(5) 0.6694(3) 0.027(2) 1.000 . Uani d ?
C(5) 0.2233(2) 0.1682(5) 0.7127(3) 0.029(2) 1.000 . Uani d ?
C(6) 0.2255(1) 0.0506(5) 0.7152(3) 0.024(2) 1.000 . Uani d ?
C(7) 0.2040(1) -0.0154(5) 0.6730(3) 0.018(1) 1.000 . Uani d ?
C(8) 0.1804(1) 0.0378(5) 0.6267(3) 0.014(1) 1.000 . Uani d ?
C(9) 0.2134(2) 0.0992(6) 0.3965(3) 0.036(2) 1.000 . Uani d ?
C(10) 0.2449(2) 0.0654(6) 0.5076(3) 0.033(2) 1.000 . Uani d ?
C(11) 0.2073(1) -0.0796(5) 0.4637(3) 0.016(1) 1.000 . Uani d ?
C(12) 0.2273(1) -0.1474(5) 0.4178(3) 0.023(2) 1.000 . Uani d ?
C(13) 0.2213(2) -0.2633(5) 0.4122(3) 0.028(2) 1.000 . Uani d ?
C(14) 0.1950(2) -0.3115(5) 0.4521(3) 0.025(2) 1.000 . Uani d ?
C(15) 0.1752(1) -0.2450(5) 0.4999(3) 0.019(1) 1.000 . Uani d ?
C(16) 0.1810(1) -0.1283(4) 0.5056(2) 0.012(1) 1.000 . Uani d ?
C(17) 0.1305(1) -0.1369(4) 0.6258(3) 0.015(1) 1.000 . Uani d ?
C(18) 0.0433(2) -0.4354(5) 0.4811(3) 0.033(2) 1.000 . Uani d ?
C(19) 0.1045(2) -0.4577(5) 0.4860(3) 0.030(2) 1.000 . Uani d ?
C(20) 0.0725(1) -0.4005(5) 0.5975(3) 0.019(1) 1.000 . Uani d ?
C(21) 0.0650(2) -0.5051(5) 0.6300(3) 0.031(2) 1.000 . Uani d ?
C(22) 0.0645(2) -0.5133(6) 0.7075(4) 0.040(2) 1.000 . Uani d ?
C(23) 0.0707(2) -0.4207(6) 0.7528(3) 0.033(2) 1.000 . Uani d ?
C(24) 0.0779(1) -0.3163(5) 0.7200(3) 0.025(2) 1.000 . Uani d ?
C(25) 0.0786(1) -0.3065(5) 0.6418(3) 0.016(1) 1.000 . Uani d ?
C(26) -0.0064(2) -0.2551(7) 0.6383(3) 0.044(2) 1.000 . Uani d ?
C(27) -0.0031(1) -0.1659(6) 0.5157(3) 0.031(2) 1.000 . Uani d ?
C(28) 0.0254(1) -0.0835(5) 0.6196(2) 0.020(1) 1.000 . Uani d ?
C(29) 0.0031(2) 0.0027(6) 0.6402(3) 0.032(2) 1.000 . Uani d ?
C(30) 0.0147(2) 0.1058(6) 0.6674(3) 0.033(2) 1.000 . Uani d ?
C(31) 0.0488(2) 0.1223(5) 0.6782(3) 0.029(2) 1.000 . Uani d ?
C(32) 0.0716(1) 0.0368(5) 0.6597(3) 0.020(1) 1.000 . Uani d ?
C(33) 0.0600(1) -0.0664(5) 0.6293(2) 0.016(1) 1.000 . Uani d ?
C(34) 0.1054(2) -0.0159(6) 0.3491(3) 0.041(2) 1.000 . Uani d ?
C(35) 0.1374(2) -0.0769(8) 0.3311(4) 0.055(3) 1.000 . Uani d ?
C(36) 0.3310(2) 0.0749(8) 0.7129(4) 0.050(2) 1.000 . Uani d ?
H(1C) 0.1401 0.3481 0.6432 0.035 1.000 . Uiso c ?
H(1A) 0.1232 0.2321 0.6719 0.035 1.000 . Uiso c ?
H(1B) 0.1083 0.2965 0.6007 0.035 1.000 . Uiso c ?
H(2B) 0.1531 0.3285 0.4925 0.030 1.000 . Uiso c ?
H(2C) 0.1858 0.2486 0.4927 0.030 1.000 . Uiso c ?
H(2A) 0.1820 0.3492 0.5526 0.030 1.000 . Uiso c ?
H(4) 0.1974 0.3039 0.6695 0.032 1.000 . Uiso c ?
H(5) 0.2390 0.2141 0.7418 0.035 1.000 . Uiso c ?
H(6) 0.2421 0.0138 0.7472 0.027 1.000 . Uiso c ?
H(7) 0.2051 -0.0986 0.6750 0.022 1.000 . Uiso c ?
H(9A) 0.2316 0.0675 0.3653 0.044 1.000 . Uiso c ?
H(9B) 0.2172 0.1809 0.4036 0.044 1.000 . Uiso c ?
H(9C) 0.1917 0.0873 0.3722 0.044 1.000 . Uiso c ?
H(10C) 0.2638 0.0415 0.4752 0.037 1.000 . Uiso c ?
H(10A) 0.2455 0.0232 0.5546 0.037 1.000 . Uiso c ?
H(10B) 0.2467 0.1472 0.5175 0.037 1.000 . Uiso c ?
H(12) 0.2458 -0.1130 0.3891 0.026 1.000 . Uiso c ?
H(13) 0.2358 -0.3105 0.3801 0.033 1.000 . Uiso c ?
H(14) 0.1902 -0.3927 0.4467 0.031 1.000 . Uiso c ?
H(15) 0.1572 -0.2806 0.5293 0.023 1.000 . Uiso c ?
H(17B) 0.1436 -0.2074 0.6304 0.019 1.000 . Uiso c ?
H(17A) 0.1283 -0.1007 0.6749 0.019 1.000 . Uiso c ?
H(18A) 0.0417 -0.5170 0.4908 0.039 1.000 . Uiso c ?
H(18B) 0.0435 -0.4211 0.4273 0.039 1.000 . Uiso c ?
H(18C) 0.0235 -0.3970 0.5041 0.039 1.000 . Uiso c ?
H(19C) 0.1000 -0.5388 0.4939 0.038 1.000 . Uiso c ?
H(19A) 0.1247 -0.4356 0.5136 0.038 1.000 . Uiso c ?
H(19B) 0.1079 -0.4425 0.4328 0.038 1.000 . Uiso c ?
H(21) 0.0600 -0.5715 0.5989 0.036 1.000 . Uiso c ?
H(22) 0.0595 -0.5875 0.7307 0.047 1.000 . Uiso c ?
H(23) 0.0697 -0.4282 0.8072 0.037 1.000 . Uiso c ?
H(24) 0.0824 -0.2498 0.7512 0.030 1.000 . Uiso c ?
H(26B) -0.0170 -0.3176 0.6108 0.051 1.000 . Uiso c ?
H(26C) -0.0241 -0.2066 0.6606 0.051 1.000 . Uiso c ?
H(26A) 0.0077 -0.2861 0.6778 0.051 1.000 . Uiso c ?
H(27A) -0.0239 -0.1226 0.5256 0.038 1.000 . Uiso c ?
H(27B) -0.0090 -0.2391 0.4924 0.038 1.000 . Uiso c ?
H(27C) 0.0116 -0.1229 0.4817 0.038 1.000 . Uiso c ?
H(29) -0.0212 -0.0100 0.6348 0.039 1.000 . Uiso c ?
H(30) -0.0014 0.1667 0.6798 0.041 1.000 . Uiso c ?
H(31) 0.0570 0.1941 0.6985 0.035 1.000 . Uiso c ?
H(32) 0.0956 0.0488 0.6678 0.026 1.000 . Uiso c ?
H(34A) 0.0880 -0.0451 0.3157 0.049 1.000 . Uiso c ?
H(34B) 0.1092 0.0649 0.3390 0.049 1.000 . Uiso c ?
H(35B) 0.1429 -0.0662 0.2782 0.068 1.000 . Uiso c ?
H(35C) 0.1341 -0.1584 0.3415 0.068 1.000 . Uiso c ?
H(35A) 0.1553 -0.0469 0.3620 0.068 1.000 . Uiso c ?

loop_
_atom_site_aniso_label
_atom_site_aniso_U_11
_atom_site_aniso_U_22
_atom_site_aniso_U_33
_atom_site_aniso_U_12
_atom_site_aniso_U_13
_atom_site_aniso_U_23
Pt(1) 0.0108(1) 0.0087(1) 0.0213(1) 0.0003(1) -0.00257(8) 0.0002(1)
Pd(1) 0.0109(2) 0.0057(2) 0.0108(1) -0.0013(1) -0.0024(1) -0.0001(1)
Cl(1) 0.0284(9) 0.0113(7) 0.064(1) 0.0003(6) -0.0229(7) 0.0046(6)
Cl(2) 0.064(1) 0.0248(8) 0.0192(7) -0.0072(8) -0.0100(6) -0.0058(6)
S(1) 0.0198(7) 0.0106(7) 0.0157(6) -0.0042(6) -0.0044(5) 0.0014(5)
S(2) 0.0161(7) 0.0163(7) 0.0252(6) -0.0021(6) -0.0006(5) -0.0029(5)
P(1) 0.0089(7) 0.0097(7) 0.0153(6) -0.0008(5) -0.0001(5) -0.0012(5)
P(2) 0.0103(7) 0.0128(7) 0.0142(6) -0.0018(5) -0.0006(5) 0.0020(5)
F(1) 0.046(3) 0.170(6) 0.052(3) -0.035(4) 0.004(2) 0.042(3)
F(2) 0.066(4) 0.134(5) 0.065(3) 0.046(4) 0.001(3) -0.052(3)
F(3) 0.047(3) 0.142(5) 0.027(2) -0.001(3) -0.011(2) -0.013(2)
O(1) 0.044(3) 0.016(2) 0.058(3) 0.008(2) -0.007(2) -0.003(2)
O(2) 0.020(2) 0.039(3) 0.035(2) -0.006(2) -0.010(2) -0.008(2)
O(3) 0.023(2) 0.021(2) 0.053(3) -0.009(2) -0.004(2) 0.003(2)
N(1) 0.015(2) 0.010(2) 0.027(2) 0.000(2) -0.003(2) -0.004(2)
N(2) 0.019(3) 0.015(2) 0.026(2) -0.004(2) 0.001(2) 0.001(2)
N(3) 0.022(3) 0.011(2) 0.023(2) 0.001(2) -0.007(2) 0.001(2)
N(4) 0.015(3) 0.031(3) 0.027(2) -0.005(2) -0.005(2) 0.011(2)
C(1) 0.024(3) 0.020(3) 0.044(3) 0.003(3) -0.003(3) -0.012(3)
C(2) 0.016(3) 0.009(3) 0.050(3) -0.008(2) -0.004(3) 0.006(2)
C(3) 0.015(3) 0.012(3) 0.024(3) 0.000(2) -0.001(2) -0.005(2)
C(4) 0.028(3) 0.019(3) 0.033(3) -0.005(3) -0.006(2) -0.008(2)
C(5) 0.030(4) 0.032(4) 0.025(3) -0.008(3) -0.010(2) -0.008(2)
C(6) 0.018(3) 0.033(4) 0.022(3) -0.002(3) -0.007(2) 0.003(2)
C(7) 0.014(3) 0.017(3) 0.022(2) 0.001(2) -0.001(2) 0.003(2)
C(8) 0.007(3) 0.020(3) 0.016(2) 0.000(2) 0.002(2) -0.003(2)
C(9) 0.050(4) 0.023(3) 0.033(3) -0.002(3) 0.009(3) 0.008(3)
C(10) 0.020(3) 0.032(4) 0.046(4) -0.005(3) 0.001(3) -0.004(3)
C(11) 0.012(3) 0.016(3) 0.020(2) 0.005(2) -0.002(2) 0.001(2)
C(12) 0.020(3) 0.024(3) 0.024(3) 0.007(3) 0.011(2) 0.003(2)
C(13) 0.031(4) 0.021(3) 0.031(3) 0.019(3) 0.013(3) 0.001(2)
C(14) 0.030(4) 0.011(3) 0.034(3) 0.004(3) 0.003(3) -0.002(2)
C(15) 0.019(3) 0.018(3) 0.020(3) -0.001(2) 0.004(2) -0.002(2)
C(16) 0.008(3) 0.013(3) 0.015(2) 0.000(2) -0.001(2) 0.000(2)
C(17) 0.014(3) 0.013(3) 0.018(2) 0.001(2) 0.000(2) 0.001(2)
C(18) 0.035(4) 0.018(3) 0.047(4) -0.010(3) -0.021(3) 0.007(3)
C(19) 0.042(4) 0.010(3) 0.039(3) 0.001(3) -0.001(3) -0.003(2)
C(20) 0.009(3) 0.018(3) 0.031(3) 0.003(2) -0.005(2) 0.010(2)
C(21) 0.022(4) 0.024(4) 0.047(4) -0.003(3) -0.001(3) 0.012(3)
C(22) 0.037(4) 0.026(4) 0.056(4) 0.003(3) 0.005(3) 0.028(3)
C(23) 0.033(4) 0.037(4) 0.028(3) 0.000(3) 0.008(3) 0.020(3)
C(24) 0.012(3) 0.039(4) 0.022(3) 0.006(3) 0.000(2) 0.012(2)
C(25) 0.008(3) 0.018(3) 0.024(2) 0.000(2) 0.003(2) 0.010(2)
C(26) 0.027(4) 0.064(5) 0.040(4) -0.015(4) -0.003(3) 0.023(3)
C(27) 0.019(3) 0.046(4) 0.029(3) -0.001(3) -0.013(2) 0.005(3)
C(28) 0.019(3) 0.031(3) 0.010(2) 0.003(3) 0.000(2) 0.006(2)
C(29) 0.021(3) 0.060(5) 0.017(3) 0.015(3) 0.001(2) 0.007(3)
C(30) 0.033(4) 0.048(4) 0.019(3) 0.024(3) 0.000(2) -0.006(3)
C(31) 0.037(4) 0.033(4) 0.018(3) 0.011(3) -0.003(2) -0.007(2)
C(32) 0.022(3) 0.023(3) 0.017(2) 0.007(3) -0.001(2) -0.008(2)
C(33) 0.013(3) 0.023(3) 0.010(2) 0.002(2) 0.001(2) 0.005(2)
C(34) 0.057(5) 0.042(4) 0.025(3) -0.015(4) 0.009(3) 0.005(3)
C(35) 0.045(5) 0.081(7) 0.040(4) -0.010(5) -0.004(3) 0.007(4)
C(36) 0.028(4) 0.091(7) 0.031(3) -0.005(4) -0.005(3) -0.009(4)

loop_
_atom_type_symbol
_atom_type_oxidation_number
_atom_type_number_in_cell
_atom_type_scat_dispersion_real
_atom_type_scat_dispersion_imag
_atom_type_scat_source
C 0 288 0.002 0.002
;International Tables for Crystallography
(1992, Vol. C, Tables 4.2.6.8 and 6.1.1.1)
;
H 0 376 0.000 0.000
;International Tables for Crystallography
(1992, Vol. C, Table 6.1.1.2)
;
N 0 32 0.004 0.003
;International Tables for Crystallography
(1992, Vol. C, Tables 4.2.6.8 and 6.1.1.1)
;
O 0 24 0.008 0.006
;International Tables for Crystallography
(1992, Vol. C, Tables 4.2.6.8 and 6.1.1.1)
;
P 0 16 0.090 0.095
;International Tables for Crystallography
(1992, Vol. C, Tables 4.2.6.8 and 6.1.1.1)
;
S 0 16 0.110 0.124
;International Tables for Crystallography
(1992, Vol. C, Tables 4.2.6.8 and 6.1.1.1)
;
F 0 24 0.014 0.010
;International Tables for Crystallography
(1992, Vol. C, Tables 4.2.6.8 and 6.1.1.1)
;
Cl 0 16 0.132 0.159
;International Tables for Crystallography
(1992, Vol. C, Tables 4.2.6.8 and 6.1.1.1)
;
Pd 0 8 -1.177 1.007
;International Tables for Crystallography
(1992, Vol. C, Tables 4.2.6.8 and 6.1.1.1)
;
Pt 0 8 -2.352 8.388
;International Tables for Crystallography
(1992, Vol. C, Tables 4.2.6.8 and 6.1.1.1)
;

loop_
_geom_angle_atom_site_label_1
_geom_angle_atom_site_label_2
_geom_angle_atom_site_label_3
_geom_angle
_geom_angle_site_symmetry_1
_geom_angle_site_symmetry_2
_geom_angle_site_symmetry_3
_geom_angle_publ_flag
Cl(1) Pt(1) S(1) 85.61(5) . . . yes
Cl(1) Pt(1) P(1) 177.28(5) . . . yes
Cl(1) Pt(1) N(1) 92.0(1) . . . yes
S(1) Pt(1) P(1) 96.55(5) . . . yes
S(1) Pt(1) N(1) 176.6(1) . . . yes
P(1) Pt(1) N(1) 85.9(1) . . . yes
Cl(2) Pd(1) S(1) 92.10(5) . . . yes
Cl(2) Pd(1) P(2) 173.76(6) . . . yes
Cl(2) Pd(1) N(3) 91.5(1) . . . yes
S(1) Pd(1) P(2) 91.01(5) . . . yes
S(1) Pd(1) N(3) 174.5(1) . . . yes
P(2) Pd(1) N(3) 85.0(1) . . . yes
Pt(1) S(1) Pd(1) 121.61(5) . . . yes
Pt(1) S(1) C(34) 104.3(2) . . . yes
Pd(1) S(1) C(34) 110.6(2) . . . yes
O(1) S(2) O(2) 115.3(3) . . . yes
O(1) S(2) O(3) 114.1(3) . . . yes
O(1) S(2) C(36) 103.6(4) . . . yes
O(2) S(2) O(3) 114.9(3) . . . yes
O(2) S(2) C(36) 103.4(3) . . . yes
O(3) S(2) C(36) 103.3(3) . . . yes
Pt(1) P(1) C(8) 103.7(2) . . . yes
Pt(1) P(1) C(16) 119.3(2) . . . yes
Pt(1) P(1) C(17) 114.4(2) . . . yes
C(8) P(1) C(16) 108.1(2) . . . yes
C(8) P(1) C(17) 103.6(2) . . . yes
C(16) P(1) C(17) 106.4(2) . . . yes
Pd(1) P(2) C(17) 115.9(2) . . . yes
Pd(1) P(2) C(25) 104.2(2) . . . yes
Pd(1) P(2) C(33) 115.7(2) . . . yes
C(17) P(2) C(25) 104.8(2) . . . yes
C(17) P(2) C(33) 106.6(2) . . . yes
C(25) P(2) C(33) 108.9(2) . . . yes
Pt(1) N(1) C(1) 109.5(3) . . . yes
Pt(1) N(1) C(2) 107.8(3) . . . yes
Pt(1) N(1) C(3) 113.4(3) . . . yes
C(1) N(1) C(2) 109.4(4) . . . yes
C(1) N(1) C(3) 107.8(4) . . . yes
C(2) N(1) C(3) 108.9(4) . . . yes
C(9) N(2) C(10) 109.1(5) . . . yes
C(9) N(2) C(11) 112.4(4) . . . yes
C(10) N(2) C(11) 110.7(4) . . . yes
Pd(1) N(3) C(18) 110.2(3) . . . yes
Pd(1) N(3) C(19) 105.2(3) . . . yes
Pd(1) N(3) C(20) 114.1(3) . . . yes
C(18) N(3) C(19) 108.7(4) . . . yes
C(18) N(3) C(20) 109.5(4) . . . yes
C(19) N(3) C(20) 108.9(4) . . . yes
C(26) N(4) C(27) 111.8(5) . . . yes
C(26) N(4) C(28) 112.2(5) . . . yes
C(27) N(4) C(28) 111.1(5) . . . yes
N(1) C(1) H(1C) 109.3 . . . no
N(1) C(1) H(1A) 109.6 . . . no
N(1) C(1) H(1B) 109.8 . . . no
H(1C) C(1) H(1A) 109.0 . . . no
H(1C) C(1) H(1B) 109.6 . . . no
H(1A) C(1) H(1B) 109.5 . . . no
N(1) C(2) H(2B) 109.4 . . . no
N(1) C(2) H(2C) 109.3 . . . no
N(1) C(2) H(2A) 109.0 . . . no
H(2B) C(2) H(2C) 109.9 . . . no
H(2B) C(2) H(2A) 109.7 . . . no
H(2C) C(2) H(2A) 109.5 . . . no
N(1) C(3) C(4) 120.7(5) . . . yes
N(1) C(3) C(8) 119.5(4) . . . yes
C(4) C(3) C(8) 119.8(5) . . . yes
C(3) C(4) C(5) 120.3(6) . . . yes
C(3) C(4) H(4) 120.1 . . . no
C(5) C(4) H(4) 119.7 . . . no
C(4) C(5) C(6) 120.3(5) . . . yes
C(4) C(5) H(5) 120.2 . . . no
C(6) C(5) H(5) 119.5 . . . no
C(5) C(6) C(7) 120.2(5) . . . yes
C(5) C(6) H(6) 120.1 . . . no
C(7) C(6) H(6) 119.7 . . . no
C(6) C(7) C(8) 119.5(5) . . . yes
C(6) C(7) H(7) 120.8 . . . no
C(8) C(7) H(7) 119.7 . . . no
P(1) C(8) C(3) 117.3(4) . . . yes
P(1) C(8) C(7) 122.7(4) . . . yes
C(3) C(8) C(7) 119.9(5) . . . yes
N(2) C(9) H(9A) 109.4 . . . no
N(2) C(9) H(9B) 109.2 . . . no
N(2) C(9) H(9C) 109.4 . . . no
H(9A) C(9) H(9B) 109.5 . . . no
H(9A) C(9) H(9C) 109.7 . . . no
H(9B) C(9) H(9C) 109.7 . . . no
N(2) C(10) H(10C) 109.3 . . . no
N(2) C(10) H(10A) 109.4 . . . no
N(2) C(10) H(10B) 109.3 . . . no
H(10C) C(10) H(10A) 109.6 . . . no
H(10C) C(10) H(10B) 109.4 . . . no
H(10A) C(10) H(10B) 109.7 . . . no
N(2) C(11) C(12) 121.5(5) . . . yes
N(2) C(11) C(16) 118.6(4) . . . yes
C(12) C(11) C(16) 119.9(5) . . . yes
C(11) C(12) C(13) 120.7(5) . . . yes
C(11) C(12) H(12) 119.6 . . . no
C(13) C(12) H(12) 119.7 . . . no
C(12) C(13) C(14) 119.7(5) . . . yes
C(12) C(13) H(13) 120.0 . . . no
C(14) C(13) H(13) 120.3 . . . no
C(13) C(14) C(15) 120.2(5) . . . yes
C(13) C(14) H(14) 119.8 . . . no
C(15) C(14) H(14) 120.0 . . . no
C(14) C(15) C(16) 120.2(5) . . . yes
C(14) C(15) H(15) 119.5 . . . no
C(16) C(15) H(15) 120.3 . . . no
P(1) C(16) C(11) 120.2(4) . . . yes
P(1) C(16) C(15) 120.6(4) . . . yes
C(11) C(16) C(15) 119.2(5) . . . yes
P(1) C(17) P(2) 115.6(3) . . . yes
P(1) C(17) H(17B) 107.9 . . . no
P(1) C(17) H(17A) 108.1 . . . no
P(2) C(17) H(17B) 107.8 . . . no
P(2) C(17) H(17A) 107.9 . . . no
H(17B) C(17) H(17A) 109.5 . . . no
N(3) C(18) H(18A) 109.7 . . . no
N(3) C(18) H(18B) 109.8 . . . no
N(3) C(18) H(18C) 108.9 . . . no
H(18A) C(18) H(18B) 110.1 . . . no
H(18A) C(18) H(18C) 109.2 . . . no
H(18B) C(18) H(18C) 109.1 . . . no
N(3) C(19) H(19C) 109.1 . . . no
N(3) C(19) H(19A) 109.1 . . . no
N(3) C(19) H(19B) 109.4 . . . no
H(19C) C(19) H(19A) 109.5 . . . no
H(19C) C(19) H(19B) 110.0 . . . no
H(19A) C(19) H(19B) 109.7 . . . no
N(3) C(20) C(21) 120.2(5) . . . yes
N(3) C(20) C(25) 119.3(5) . . . yes
C(21) C(20) C(25) 120.4(5) . . . yes
C(20) C(21) C(22) 118.6(6) . . . yes
C(20) C(21) H(21) 120.7 . . . no
C(22) C(21) H(21) 120.8 . . . no
C(21) C(22) C(23) 122.0(6) . . . yes
C(21) C(22) H(22) 118.8 . . . no
C(23) C(22) H(22) 119.2 . . . no
C(22) C(23) C(24) 119.1(5) . . . yes
C(22) C(23) H(23) 120.5 . . . no
C(24) C(23) H(23) 120.4 . . . no
C(23) C(24) C(25) 119.7(6) . . . yes
C(23) C(24) H(24) 120.2 . . . no
C(25) C(24) H(24) 120.1 . . . no
P(2) C(25) C(20) 117.1(4) . . . yes
P(2) C(25) C(24) 122.7(4) . . . yes
C(20) C(25) C(24) 120.2(5) . . . yes
N(4) C(26) H(26B) 109.3 . . . no
N(4) C(26) H(26C) 109.3 . . . no
N(4) C(26) H(26A) 109.6 . . . no
H(26B) C(26) H(26C) 109.3 . . . no
H(26B) C(26) H(26A) 109.6 . . . no
H(26C) C(26) H(26A) 109.6 . . . no
N(4) C(27) H(27A) 109.5 . . . no
N(4) C(27) H(27B) 109.4 . . . no
N(4) C(27) H(27C) 110.1 . . . no
H(27A) C(27) H(27B) 108.7 . . . no
H(27A) C(27) H(27C) 109.6 . . . no
H(27B) C(27) H(27C) 109.5 . . . no
N(4) C(28) C(29) 122.2(5) . . . yes
N(4) C(28) C(33) 118.8(5) . . . yes
C(29) C(28) C(33) 118.9(6) . . . yes
C(28) C(29) C(30) 121.1(6) . . . yes
C(28) C(29) H(29) 119.1 . . . no
C(30) C(29) H(29) 119.8 . . . no
C(29) C(30) C(31) 120.0(6) . . . yes
C(29) C(30) H(30) 120.0 . . . no
C(31) C(30) H(30) 119.9 . . . no
C(30) C(31) C(32) 120.0(6) . . . yes
C(30) C(31) H(31) 120.2 . . . no
C(32) C(31) H(31) 119.8 . . . no
C(31) C(32) C(33) 120.1(5) . . . yes
C(31) C(32) H(32) 119.5 . . . no
C(33) C(32) H(32) 120.3 . . . no
P(2) C(33) C(28) 117.3(4) . . . yes
P(2) C(33) C(32) 122.8(4) . . . yes
C(28) C(33) C(32) 119.7(5) . . . yes
S(1) C(34) C(35) 116.3(5) . . . yes
S(1) C(34) H(34A) 107.9 . . . no
S(1) C(34) H(34B) 108.0 . . . no
C(35) C(34) H(34A) 107.6 . . . no
C(35) C(34) H(34B) 107.3 . . . no
H(34A) C(34) H(34B) 109.6 . . . no
C(34) C(35) H(35B) 109.0 . . . no
C(34) C(35) H(35C) 108.6 . . . no
C(34) C(35) H(35A) 109.2 . . . no
H(35B) C(35) H(35C) 109.6 . . . no
H(35B) C(35) H(35A) 110.6 . . . no
H(35C) C(35) H(35A) 110.0 . . . no
S(2) C(36) F(1) 111.3(6) . . . yes
S(2) C(36) F(2) 110.6(6) . . . yes
S(2) C(36) F(3) 110.8(5) . . . yes
F(1) C(36) F(2) 107.7(6) . . . yes
F(1) C(36) F(3) 107.7(7) . . . yes
F(2) C(36) F(3) 108.5(7) . . . yes

loop_
_geom_bond_atom_site_label_1
_geom_bond_atom_site_label_2
_geom_bond_distance
_geom_bond_site_symmetry_1
_geom_bond_site_symmetry_2
_geom_bond_publ_flag
Pt(1) Cl(1) 2.377(1) . . yes
Pt(1) S(1) 2.306(1) . . yes
Pt(1) P(1) 2.189(1) . . yes
Pt(1) N(1) 2.162(4) . . yes
Pd(1) Cl(2) 2.370(1) . . yes
Pd(1) S(1) 2.288(1) . . yes
Pd(1) P(2) 2.186(1) . . yes
Pd(1) N(3) 2.169(4) . . yes
S(1) C(34) 1.808(6) . . yes
S(2) O(1) 1.441(4) . . yes
S(2) O(2) 1.439(4) . . yes
S(2) O(3) 1.439(4) . . yes
S(2) C(36) 1.828(7) . . yes
P(1) C(8) 1.791(5) . . yes
P(1) C(16) 1.809(5) . . yes
P(1) C(17) 1.836(5) . . yes
P(2) C(17) 1.832(5) . . yes
P(2) C(25) 1.793(5) . . yes
P(2) C(33) 1.800(5) . . yes
F(1) C(36) 1.316(9) . . yes
F(2) C(36) 1.33(1) . . yes
F(3) C(36) 1.338(7) . . yes
N(1) C(1) 1.495(7) . . yes
N(1) C(2) 1.505(7) . . yes
N(1) C(3) 1.499(6) . . yes
N(2) C(9) 1.472(7) . . yes
N(2) C(10) 1.469(7) . . yes
N(2) C(11) 1.452(7) . . yes
N(3) C(18) 1.490(7) . . yes
N(3) C(19) 1.517(7) . . yes
N(3) C(20) 1.486(6) . . yes
N(4) C(26) 1.464(7) . . yes
N(4) C(27) 1.474(6) . . yes
N(4) C(28) 1.426(7) . . yes
C(1) H(1C) 0.98 . . no
C(1) H(1A) 0.98 . . no
C(1) H(1B) 0.98 . . no
C(2) H(2B) 0.98 . . no
C(2) H(2C) 0.98 . . no
C(2) H(2A) 0.98 . . no
C(3) C(4) 1.386(7) . . yes
C(3) C(8) 1.387(7) . . yes
C(4) C(5) 1.377(8) . . yes
C(4) H(4) 0.98 . . no
C(5) C(6) 1.386(8) . . yes
C(5) H(5) 0.98 . . no
C(6) C(7) 1.381(7) . . yes
C(6) H(6) 0.98 . . no
C(7) C(8) 1.405(7) . . yes
C(7) H(7) 0.98 . . no
C(9) H(9A) 0.98 . . no
C(9) H(9B) 0.98 . . no
C(9) H(9C) 0.98 . . no
C(10) H(10C) 0.98 . . no
C(10) H(10A) 0.98 . . no
C(10) H(10B) 0.98 . . no
C(11) C(12) 1.385(7) . . yes
C(11) C(16) 1.396(7) . . yes
C(12) C(13) 1.385(8) . . yes
C(12) H(12) 0.98 . . no
C(13) C(14) 1.378(8) . . yes
C(13) H(13) 0.98 . . no
C(14) C(15) 1.391(7) . . yes
C(14) H(14) 0.98 . . no
C(15) C(16) 1.395(7) . . yes
C(15) H(15) 0.97 . . no
C(17) H(17B) 0.98 . . no
C(17) H(17A) 0.98 . . no
C(18) H(18A) 0.98 . . no
C(18) H(18B) 0.98 . . no
C(18) H(18C) 0.99 . . no
C(19) H(19C) 0.98 . . no
C(19) H(19A) 0.98 . . no
C(19) H(19B) 0.98 . . no
C(20) C(21) 1.389(8) . . yes
C(20) C(25) 1.382(7) . . yes
C(21) C(22) 1.389(8) . . yes
C(21) H(21) 0.98 . . no
C(22) C(23) 1.380(9) . . yes
C(22) H(22) 0.98 . . no
C(23) C(24) 1.387(8) . . yes
C(23) H(23) 0.98 . . no
C(24) C(25) 1.404(7) . . yes
C(24) H(24) 0.98 . . no
C(26) H(26B) 0.98 . . no
C(26) H(26C) 0.98 . . no
C(26) H(26A) 0.98 . . no
C(27) H(27A) 0.98 . . no
C(27) H(27B) 0.99 . . no
C(27) H(27C) 0.97 . . no
C(28) C(29) 1.390(8) . . yes
C(28) C(33) 1.399(7) . . yes
C(29) C(30) 1.385(9) . . yes
C(29) H(29) 0.98 . . no
C(30) C(31) 1.382(9) . . yes
C(30) H(30) 0.98 . . no
C(31) C(32) 1.387(8) . . yes
C(31) H(31) 0.98 . . no
C(32) C(33) 1.407(7) . . yes
C(32) H(32) 0.98 . . no
C(34) C(35) 1.49(1) . . yes
C(34) H(34A) 0.98 . . no
C(34) H(34B) 0.98 . . no
C(35) H(35B) 0.98 . . no
C(35) H(35C) 0.98 . . no
C(35) H(35A) 0.97 . . no

loop_
_geom_contact_atom_site_label_1
_geom_contact_atom_site_label_2
_geom_contact_distance
_geom_contact_site_symmetry_1
_geom_contact_site_symmetry_2
_geom_contact_publ_flag
F(1) C(24) 3.252(7) . 6_556 no
F(1) C(23) 3.393(8) . 6_556 no
F(2) C(23) 3.530(8) . 6_556 no
F(3) C(6) 3.263(7) . . no
F(3) C(5) 3.503(8) . . no
O(1) C(7) 3.345(7) . 6_556 no
O(1) C(12) 3.506(7) . 4 no
O(1) C(5) 3.537(7) . . no
O(1) C(17) 3.553(7) . 6_556 no
O(2) C(25) 3.184(6) . 6_556 no
O(2) C(20) 3.316(6) . 6_556 no
O(2) C(17) 3.373(7) . 6_556 no
O(2) C(24) 3.398(7) . 6_556 no
O(2) C(15) 3.412(6) . 6_556 no
O(2) C(19) 3.536(7) . 6_556 no
O(3) C(4) 3.269(7) . 6_546 no
O(3) C(6) 3.401(7) . . no
C(1) C(21) 3.595(9) . 1_565 no
C(27) C(29) 3.382(8) . 3_556 no
C(27) C(30) 3.386(7) . 3_556 no
C(30) C(30) 3.16(1) . 2_556 no

loop_
_geom_torsion_atom_site_label_1
_geom_torsion_atom_site_label_2
_geom_torsion_atom_site_label_3
_geom_torsion_atom_site_label_4
_geom_torsion_site_symmetry_1
_geom_torsion_site_symmetry_2
_geom_torsion_site_symmetry_3
_geom_torsion_site_symmetry_4
_geom_torsion
_geom_torsion_publ_flag
Pt(1) S(1) Pd(1) Cl(2) . . . . -152.21(7) no
Pt(1) S(1) Pd(1) P(2) . . . . 33.20(7) no
Pt(1) S(1) Pd(1) N(3) . . . . 77(1) no
Pt(1) S(1) C(34) C(35) . . . . 77.1(6) no
Pt(1) P(1) C(8) C(3) . . . . -4.4(4) no
Pt(1) P(1) C(8) C(7) . . . . 178.8(4) no
Pt(1) P(1) C(16) C(11) . . . . 62.4(4) no
Pt(1) P(1) C(16) C(15) . . . . -115.4(4) no
Pt(1) P(1) C(17) P(2) . . . . 37.6(3) no
Pt(1) N(1) C(3) C(4) . . . . 178.2(4) no
Pt(1) N(1) C(3) C(8) . . . . -2.4(6) no
Pd(1) S(1) Pt(1) Cl(1) . . . . -160.79(8) no
Pd(1) S(1) Pt(1) P(1) . . . . 20.88(7) no
Pd(1) S(1) Pt(1) N(1) . . . . -115(2) no
Pd(1) S(1) C(34) C(35) . . . . -55.2(6) no
Pd(1) P(2) C(17) P(1) . . . . 43.6(3) no
Pd(1) P(2) C(25) C(20) . . . . 2.7(4) no
Pd(1) P(2) C(25) C(24) . . . . -178.4(4) no
Pd(1) P(2) C(33) C(28) . . . . 56.4(4) no
Pd(1) P(2) C(33) C(32) . . . . -118.6(4) no
Pd(1) N(3) C(20) C(21) . . . . 176.5(4) no
Pd(1) N(3) C(20) C(25) . . . . -4.7(6) no
Cl(1) Pt(1) S(1) C(34) . . . . 73.5(3) no
Cl(1) Pt(1) P(1) C(8) . . . . 42(1) no
Cl(1) Pt(1) P(1) C(16) . . . . -78(1) no
Cl(1) Pt(1) P(1) C(17) . . . . 155(1) no
Cl(1) Pt(1) N(1) C(1) . . . . 60.9(3) no
Cl(1) Pt(1) N(1) C(2) . . . . -58.0(3) no
Cl(1) Pt(1) N(1) C(3) . . . . -178.7(3) no
Cl(2) Pd(1) S(1) C(34) . . . . -29.4(3) no
Cl(2) Pd(1) P(2) C(17) . . . . 167.2(5) no
Cl(2) Pd(1) P(2) C(25) . . . . 52.6(6) no
Cl(2) Pd(1) P(2) C(33) . . . . -67.0(6) no
Cl(2) Pd(1) N(3) C(18) . . . . -46.2(4) no
Cl(2) Pd(1) N(3) C(19) . . . . 70.8(3) no
Cl(2) Pd(1) N(3) C(20) . . . . -169.9(3) no
S(1) Pt(1) P(1) C(8) . . . . -175.4(2) no
S(1) Pt(1) P(1) C(16) . . . . 64.4(2) no
S(1) Pt(1) P(1) C(17) . . . . -63.3(2) no
S(1) Pt(1) N(1) C(1) . . . . 16(2) no
S(1) Pt(1) N(1) C(2) . . . . -103(2) no
S(1) Pt(1) N(1) C(3) . . . . 136(2) no
S(1) Pd(1) P(2) C(17) . . . . -73.0(2) no
S(1) Pd(1) P(2) C(25) . . . . 172.4(2) no
S(1) Pd(1) P(2) C(33) . . . . 52.9(2) no
S(1) Pd(1) N(3) C(18) . . . . 85(1) no
S(1) Pd(1) N(3) C(19) . . . . -158(1) no
S(1) Pd(1) N(3) C(20) . . . . -39(1) no
P(1) Pt(1) S(1) C(34) . . . . -104.8(3) no
P(1) Pt(1) N(1) C(1) . . . . -120.8(3) no
P(1) Pt(1) N(1) C(2) . . . . 120.2(3) no
P(1) Pt(1) N(1) C(3) . . . . -0.4(3) no
P(1) C(8) C(3) N(1) . . . . 4.7(6) no
P(1) C(8) C(3) C(4) . . . . -175.9(4) no
P(1) C(8) C(7) C(6) . . . . 174.5(4) no
P(1) C(16) C(11) N(2) . . . . 1.7(6) no
P(1) C(16) C(11) C(12) . . . . -178.5(4) no
P(1) C(16) C(15) C(14) . . . . 176.9(4) no
P(1) C(17) P(2) C(25) . . . . 157.9(3) no
P(1) C(17) P(2) C(33) . . . . -86.7(3) no
P(2) Pd(1) S(1) C(34) . . . . 156.0(3) no
P(2) Pd(1) N(3) C(18) . . . . 128.6(4) no
P(2) Pd(1) N(3) C(19) . . . . -114.4(3) no
P(2) Pd(1) N(3) C(20) . . . . 4.9(3) no
P(2) C(17) P(1) C(8) . . . . 149.8(3) no
P(2) C(17) P(1) C(16) . . . . -96.4(3) no
P(2) C(25) C(20) N(3) . . . . 1.1(6) no
P(2) C(25) C(20) C(21) . . . . 179.9(4) no
P(2) C(25) C(24) C(23) . . . . -179.4(4) no
P(2) C(33) C(28) N(4) . . . . 2.9(6) no
P(2) C(33) C(28) C(29) . . . . -174.9(4) no
P(2) C(33) C(32) C(31) . . . . 173.3(4) no
F(1) C(36) S(2) O(1) . . . . 58.7(6) no
F(1) C(36) S(2) O(2) . . . . -62.0(6) no
F(1) C(36) S(2) O(3) . . . . 177.9(5) no
F(2) C(36) S(2) O(1) . . . . 178.4(5) no
F(2) C(36) S(2) O(2) . . . . 57.7(6) no
F(2) C(36) S(2) O(3) . . . . -62.4(6) no
F(3) C(36) S(2) O(1) . . . . -61.2(7) no
F(3) C(36) S(2) O(2) . . . . 178.1(6) no
F(3) C(36) S(2) O(3) . . . . 58.0(7) no
N(1) Pt(1) S(1) C(34) . . . . 119(2) no
N(1) Pt(1) P(1) C(8) . . . . 2.3(2) no
N(1) Pt(1) P(1) C(16) . . . . -117.9(2) no
N(1) Pt(1) P(1) C(17) . . . . 114.4(2) no
N(1) C(3) C(4) C(5) . . . . -179.0(5) no
N(1) C(3) C(8) C(7) . . . . -178.5(4) no
N(2) C(11) C(12) C(13) . . . . -179.4(5) no
N(2) C(11) C(16) C(15) . . . . 179.6(4) no
N(3) Pd(1) S(1) C(34) . . . . -160(1) no
N(3) Pd(1) P(2) C(17) . . . . 110.8(2) no
N(3) Pd(1) P(2) C(25) . . . . -3.8(2) no
N(3) Pd(1) P(2) C(33) . . . . -123.3(2) no
N(3) C(20) C(21) C(22) . . . . 177.6(5) no
N(3) C(20) C(25) C(24) . . . . -177.8(5) no
N(4) C(28) C(29) C(30) . . . . -175.6(5) no
N(4) C(28) C(33) C(32) . . . . 178.1(4) no
C(1) N(1) C(3) C(4) . . . . -60.5(6) no
C(1) N(1) C(3) C(8) . . . . 119.0(5) no
C(2) N(1) C(3) C(4) . . . . 58.2(6) no
C(2) N(1) C(3) C(8) . . . . -122.4(5) no
C(3) C(4) C(5) C(6) . . . . -2.8(9) no
C(3) C(8) P(1) C(16) . . . . 123.2(4) no
C(3) C(8) P(1) C(17) . . . . -124.2(4) no
C(3) C(8) C(7) C(6) . . . . -2.2(8) no
C(4) C(3) C(8) C(7) . . . . 0.9(8) no
C(4) C(5) C(6) C(7) . . . . 1.5(9) no
C(5) C(4) C(3) C(8) . . . . 1.5(9) no
C(5) C(6) C(7) C(8) . . . . 1.0(8) no
C(7) C(8) P(1) C(16) . . . . -53.6(5) no
C(7) C(8) P(1) C(17) . . . . 59.0(5) no
C(8) P(1) C(16) C(11) . . . . -55.6(4) no
C(8) P(1) C(16) C(15) . . . . 126.6(4) no
C(9) N(2) C(11) C(12) . . . . 54.0(7) no
C(9) N(2) C(11) C(16) . . . . -126.3(5) no
C(10) N(2) C(11) C(12) . . . . -68.3(6) no
C(10) N(2) C(11) C(16) . . . . 111.5(5) no
C(11) C(12) C(13) C(14) . . . . 0.6(9) no
C(11) C(16) P(1) C(17) . . . . -166.3(4) no
C(11) C(16) C(15) C(14) . . . . -1.0(8) no
C(12) C(11) C(16) C(15) . . . . -0.6(7) no
C(12) C(13) C(14) C(15) . . . . -2.3(9) no
C(13) C(12) C(11) C(16) . . . . 0.8(8) no
C(13) C(14) C(15) C(16) . . . . 2.4(9) no
C(15) C(16) P(1) C(17) . . . . 15.8(5) no
C(17) P(2) C(25) C(20) . . . . -119.5(4) no
C(17) P(2) C(25) C(24) . . . . 59.4(5) no
C(17) P(2) C(33) C(28) . . . . -173.1(4) no
C(17) P(2) C(33) C(32) . . . . 11.8(5) no
C(18) N(3) C(20) C(21) . . . . 52.5(7) no
C(18) N(3) C(20) C(25) . . . . -128.7(5) no
C(19) N(3) C(20) C(21) . . . . -66.3(6) no
C(19) N(3) C(20) C(25) . . . . 112.6(5) no
C(20) C(21) C(22) C(23) . . . . 1(1) no
C(20) C(25) P(2) C(33) . . . . 126.7(4) no
C(20) C(25) C(24) C(23) . . . . -0.6(8) no
C(21) C(20) C(25) C(24) . . . . 1.0(8) no
C(21) C(22) C(23) C(24) . . . . -1(1) no
C(22) C(21) C(20) C(25) . . . . -1.2(9) no
C(22) C(23) C(24) C(25) . . . . 0.3(9) no
C(24) C(25) P(2) C(33) . . . . -54.4(5) no
C(25) P(2) C(33) C(28) . . . . -60.4(4) no
C(25) P(2) C(33) C(32) . . . . 124.5(4) no
C(26) N(4) C(28) C(29) . . . . -65.8(6) no
C(26) N(4) C(28) C(33) . . . . 116.4(5) no
C(27) N(4) C(28) C(29) . . . . 60.2(6) no
C(27) N(4) C(28) C(33) . . . . -117.5(5) no
C(28) C(29) C(30) C(31) . . . . -3.2(8) no
C(28) C(33) C(32) C(31) . . . . -1.7(7) no
C(29) C(28) C(33) C(32) . . . . 0.3(7) no
C(29) C(30) C(31) C(32) . . . . 1.8(8) no
C(30) C(29) C(28) C(33) . . . . 2.2(8) no
C(30) C(31) C(32) C(33) . . . . 0.6(8) no
